data_7016931
loop_
_publ_author_name
'Bratsos, Ioannis'
'Simonin, Camilla'
'Zangrando, Ennio'
'Gianferrara, Teresa'
'Bergamo, Alberta'
'Alessio, Enzo'

_publ_section_title
;
 New half sandwich-type Ru(ii) coordination compounds characterized by
 the fac-Ru(dmso-S)(3) fragment: influence of the face-capping group on
 the chemical behavior and in vitro anticancer activity.
;
_journal_issue 37
_journal_name_full 'Dalton transactions (Cambridge, England : 2003)'
_journal_page_first 9533
_journal_page_last 9543
_journal_paper_doi 10.1039/c1dt11043h
_journal_volume 40
_journal_year 2011
_chemical_formula_sum 'C12 H22 Cl N O5 Ru S3'
_chemical_formula_weight 493.01
_chemical_name_systematic
;
?
;
_space_group_IT_number 86
_symmetry_cell_setting tetragonal
_symmetry_space_group_name_Hall '-P 4bc'
_symmetry_space_group_name_H-M 'P 42/n :2'
_atom_sites_solution_hydrogens geom
_atom_sites_solution_primary direct
_atom_sites_solution_secondary difmap
_audit_creation_method SHELXL-97
_cell_angle_alpha 90.00
_cell_angle_beta 90.00
_cell_angle_gamma 90.00
_cell_formula_units_Z 8
_cell_length_a 21.307(4)
_cell_length_b 21.307(4)
_cell_length_c 7.959(2)
_cell_measurement_temperature 293(2)
_cell_volume 3613.3(13)
_computing_cell_refinement 'Denzo (Otwinowski & Minor 1997)'
_computing_data_collection 'XPRESS (MacScience, 2002)'
_computing_data_reduction 'Denzo and Scalepack (Otwinowski & Minor 1997)'
_computing_molecular_graphics 'Ortep3 for Windows (Farrugia,1997)'
_computing_publication_material 'Wingx 1.80.05 (Farrugia, 1999)'
_computing_structure_refinement 'SHELX97 (Sheldrick, 2008)'
_computing_structure_solution 'SHELX97 (Sheldrick, 2008)'
_diffrn_ambient_temperature 293(2)
_diffrn_measured_fraction_theta_full 0.975
_diffrn_measured_fraction_theta_max 0.975
_diffrn_measurement_device_type 'Enraf-Nonius dip1030 image plate diffractometer'
_diffrn_measurement_method '\f-scans with narrow frames'
_diffrn_radiation_monochromator graphite
_diffrn_radiation_source 'fine-focus sealed tube'
_diffrn_radiation_type MoK\a
_diffrn_radiation_wavelength 0.71073
_diffrn_reflns_av_R_equivalents 0.0590
_diffrn_reflns_av_sigmaI/netI 0.0477
_diffrn_reflns_limit_h_max 20
_diffrn_reflns_limit_h_min -20
_diffrn_reflns_limit_k_max 29
_diffrn_reflns_limit_k_min 29
_diffrn_reflns_limit_l_max 9
_diffrn_reflns_limit_l_min -9
_diffrn_reflns_number 36298
_diffrn_reflns_theta_full 29.63
_diffrn_reflns_theta_max 29.63
_diffrn_reflns_theta_min 1.35
_exptl_absorpt_coefficient_mu 1.383
_exptl_absorpt_correction_T_max 0.8375
_exptl_absorpt_correction_T_min 0.7638
_exptl_absorpt_correction_type refdelf
_exptl_absorpt_process_details
;
Parkin S,Moezzi B & Hope H, (1995) J. Appl. Cryst. 28, 53-56
Cubic fit to sin(theta)/lambda - 24 parameters
;
_exptl_crystal_colour 'pale yellow'
_exptl_crystal_density_diffrn 1.813
_exptl_crystal_density_method 'not measured'
_exptl_crystal_description needle
_exptl_crystal_F_000 2000
_exptl_crystal_size_max 0.35
_exptl_crystal_size_mid 0.15
_exptl_crystal_size_min 0.15
_refine_diff_density_max 0.326
_refine_diff_density_min -0.296
_refine_diff_density_rms 0.067
_refine_ls_extinction_method none
_refine_ls_goodness_of_fit_ref 0.867
_refine_ls_hydrogen_treatment constr
_refine_ls_matrix_type full
_refine_ls_number_parameters 214
_refine_ls_number_reflns 4966
_refine_ls_number_restraints 0
_refine_ls_restrained_S_all 0.867
_refine_ls_R_factor_all 0.0470
_refine_ls_R_factor_gt 0.0287
_refine_ls_shift/su_max 0.001
_refine_ls_shift/su_mean 0.000
_refine_ls_structure_factor_coef Fsqd
_refine_ls_weighting_details 'calc w=1/[\s^2^(Fo^2^)+(0.0308P)^2^+0.0000P] where P=(Fo^2^+2Fc^2^)/3'
_refine_ls_weighting_scheme calc
_refine_ls_wR_factor_gt 0.0631
_refine_ls_wR_factor_ref 0.0668
_reflns_number_gt 3100
_reflns_number_total 4966
_reflns_threshold_expression >2sigma(I)
_cod_data_source_file c1dt11043h.txt
_cod_data_source_block 7
_cod_depositor_comments
;
The following automatic conversions were performed:

'_symmetry_cell_setting' value 'Tetragonal' changed to 'tetragonal'
according to /home/saulius/struct/CIF-dictionaries/cif_core.dic
dictionary named 'cif_core.dic' version 2.4.1 from 2010-06-29.

Automatic conversion script
Id: cif_fix_values 1715 2011-07-08 13:25:40Z adriana 
;
_cod_original_sg_symbol_H-M 'P 42/n'
_cod_database_code 7016931

loop_
_symmetry_equiv_pos_as_xyz
'x, y, z'
'-x+1/2, -y+1/2, z'
'-y, x+1/2, z+1/2'
'y+1/2, -x, z+1/2'
'-x, -y, -z'
'x-1/2, y-1/2, -z'
'y, -x-1/2, -z-1/2'
'-y-1/2, x, -z-1/2'

loop_
_atom_site_label
_atom_site_type_symbol
_atom_site_fract_x
_atom_site_fract_y
_atom_site_fract_z
_atom_site_U_iso_or_equiv
_atom_site_adp_type
_atom_site_occupancy
_atom_site_symmetry_multiplicity
_atom_site_calc_flag
_atom_site_refinement_flags
Ru Ru 0.494851(10) 0.683303(9) 0.11731(2) 0.03289(6) Uani 1 1 d .
Cl1 Cl 0.51489(4) 0.62438(3) -0.13807(7) 0.04784(17) Uani 1 1 d .
N1 N 0.54960(10) 0.75385(10) -0.0007(2) 0.0380(5) Uani 1 1 d .
O4 O 0.58541(9) 0.65715(9) 0.1888(2) 0.0446(4) Uani 1 1 d .
O5 O 0.68583(11) 0.66936(11) 0.1157(3) 0.0668(6) Uani 1 1 d .
C1 C 0.53022(14) 0.80278(13) -0.0938(3) 0.0428(6) Uani 1 1 d .
H1 H 0.4874 0.8101 -0.1052 0.051 Uiso 1 1 calc R
C2 C 0.57206(15) 0.84246(13) -0.1731(3) 0.0485(7) Uani 1 1 d .
H2 H 0.5575 0.8760 -0.2368 0.058 Uiso 1 1 calc R
C3 C 0.63498(16) 0.83192(15) -0.1570(3) 0.0548(8) Uani 1 1 d .
H3 H 0.6638 0.8580 -0.2101 0.066 Uiso 1 1 calc R
C4 C 0.65510(15) 0.78218(15) -0.0614(4) 0.0551(8) Uani 1 1 d .
H4 H 0.6978 0.7750 -0.0469 0.066 Uiso 1 1 calc R
C5 C 0.61159(13) 0.74263(13) 0.0135(3) 0.0424(6) Uani 1 1 d .
C6 C 0.63089(15) 0.68576(14) 0.1132(3) 0.0473(7) Uani 1 1 d .
S1 S 0.45717(3) 0.59095(3) 0.22469(8) 0.03939(15) Uani 1 1 d .
S2 S 0.39824(3) 0.71549(3) 0.03021(8) 0.04009(16) Uani 1 1 d .
S3 S 0.48480(3) 0.74147(3) 0.35227(7) 0.04173(16) Uani 1 1 d .
O1 O 0.40523(10) 0.55964(9) 0.1343(2) 0.0518(5) Uani 1 1 d .
O2 O 0.39039(10) 0.78439(9) 0.0171(3) 0.0555(5) Uani 1 1 d .
O3 O 0.42529(10) 0.73730(10) 0.4467(2) 0.0556(5) Uani 1 1 d .
C7 C 0.43526(15) 0.59003(14) 0.4409(3) 0.0516(8) Uani 1 1 d .
H7A H 0.4003 0.6177 0.4580 0.077 Uiso 1 1 calc R
H7B H 0.4701 0.6037 0.5082 0.077 Uiso 1 1 calc R
H7C H 0.4236 0.5482 0.4728 0.077 Uiso 1 1 calc R
C8 C 0.52093(14) 0.53768(13) 0.2310(4) 0.0549(8) Uani 1 1 d .
H8A H 0.5066 0.4978 0.2722 0.082 Uiso 1 1 calc R
H8B H 0.5529 0.5537 0.3043 0.082 Uiso 1 1 calc R
H8C H 0.5378 0.5326 0.1200 0.082 Uiso 1 1 calc R
C9 C 0.37588(15) 0.68337(16) -0.1667(4) 0.0604(9) Uani 1 1 d .
H9A H 0.3331 0.6944 -0.1903 0.091 Uiso 1 1 calc R
H9B H 0.3798 0.6385 -0.1630 0.091 Uiso 1 1 calc R
H9C H 0.4026 0.6998 -0.2532 0.091 Uiso 1 1 calc R
C10 C 0.33379(13) 0.68849(15) 0.1532(4) 0.0546(8) Uani 1 1 d .
H10A H 0.3398 0.7007 0.2682 0.082 Uiso 1 1 calc R
H10B H 0.3312 0.6436 0.1461 0.082 Uiso 1 1 calc R
H10C H 0.2956 0.7067 0.1117 0.082 Uiso 1 1 calc R
C11 C 0.49919(16) 0.82255(13) 0.3152(4) 0.0572(8) Uani 1 1 d .
H11A H 0.4716 0.8374 0.2286 0.086 Uiso 1 1 calc R
H11B H 0.5420 0.8282 0.2804 0.086 Uiso 1 1 calc R
H11C H 0.4918 0.8458 0.4166 0.086 Uiso 1 1 calc R
C12 C 0.54689(15) 0.72614(16) 0.4960(3) 0.0593(9) Uani 1 1 d .
H12A H 0.5408 0.7505 0.5961 0.089 Uiso 1 1 calc R
H12B H 0.5862 0.7373 0.4453 0.089 Uiso 1 1 calc R
H12C H 0.5472 0.6823 0.5242 0.089 Uiso 1 1 calc R

loop_
_atom_site_aniso_label
_atom_site_aniso_U_11
_atom_site_aniso_U_22
_atom_site_aniso_U_33
_atom_site_aniso_U_23
_atom_site_aniso_U_13
_atom_site_aniso_U_12
Ru 0.03512(13) 0.03132(12) 0.03222(11) 0.00114(8) 0.00117(8) -0.00013(9)
Cl1 0.0582(5) 0.0439(4) 0.0414(3) -0.0065(3) 0.0071(3) 0.0022(3)
N1 0.0396(14) 0.0373(13) 0.0372(11) -0.0026(9) 0.0037(9) -0.0013(10)
O4 0.0385(12) 0.0434(12) 0.0519(11) 0.0054(8) -0.0034(8) 0.0014(9)
O5 0.0412(14) 0.0641(16) 0.0950(17) 0.0071(12) 0.0032(12) 0.0092(11)
C1 0.0451(17) 0.0385(17) 0.0449(15) 0.0037(11) 0.0013(11) -0.0022(12)
C2 0.061(2) 0.0426(18) 0.0420(15) 0.0040(11) 0.0063(13) -0.0062(14)
C3 0.058(2) 0.050(2) 0.0562(17) -0.0002(14) 0.0146(14) -0.0141(15)
C4 0.0392(19) 0.055(2) 0.071(2) -0.0009(15) 0.0117(14) -0.0052(14)
C5 0.0426(18) 0.0411(17) 0.0434(14) -0.0042(11) 0.0052(11) -0.0011(12)
C6 0.0442(18) 0.0430(18) 0.0546(17) -0.0033(13) -0.0006(13) 0.0038(13)
S1 0.0420(4) 0.0347(4) 0.0415(3) 0.0051(3) -0.0028(3) -0.0030(3)
S2 0.0380(4) 0.0383(4) 0.0439(4) 0.0048(3) -0.0003(3) 0.0013(3)
S3 0.0493(5) 0.0400(4) 0.0359(3) -0.0031(3) 0.0045(3) -0.0056(3)
O1 0.0558(14) 0.0442(12) 0.0553(12) 0.0038(8) -0.0135(9) -0.0149(10)
O2 0.0499(14) 0.0378(12) 0.0788(14) 0.0094(10) 0.0003(10) 0.0064(9)
O3 0.0584(14) 0.0608(15) 0.0476(11) -0.0087(9) 0.0182(9) -0.0099(11)
C7 0.058(2) 0.053(2) 0.0439(15) 0.0099(13) 0.0016(13) -0.0095(15)
C8 0.056(2) 0.0387(18) 0.0702(19) 0.0104(14) -0.0030(15) 0.0092(14)
C9 0.056(2) 0.073(2) 0.0524(17) 0.0004(15) -0.0140(14) -0.0014(17)
C10 0.0351(17) 0.061(2) 0.0678(19) 0.0127(15) 0.0064(13) -0.0003(14)
C11 0.077(2) 0.0376(18) 0.0566(18) -0.0103(13) 0.0148(15) -0.0058(15)
C12 0.063(2) 0.073(2) 0.0412(16) -0.0006(14) -0.0090(13) -0.0171(17)

loop_
_atom_type_symbol
_atom_type_description
_atom_type_scat_dispersion_real
_atom_type_scat_dispersion_imag
_atom_type_scat_source
C C 0.0033 0.0016 'International Tables Vol C Tables 4.2.6.8 and 6.1.1.4'
H H 0.0000 0.0000 'International Tables Vol C Tables 4.2.6.8 and 6.1.1.4'
N N 0.0061 0.0033 'International Tables Vol C Tables 4.2.6.8 and 6.1.1.4'
O O 0.0106 0.0060 'International Tables Vol C Tables 4.2.6.8 and 6.1.1.4'
S S 0.1246 0.1234 'International Tables Vol C Tables 4.2.6.8 and 6.1.1.4'
Cl Cl 0.1484 0.1585 'International Tables Vol C Tables 4.2.6.8 and 6.1.1.4'
Ru Ru -1.2594 0.8363 'International Tables Vol C Tables 4.2.6.8 and 6.1.1.4'

loop_
_geom_angle_atom_site_label_1
_geom_angle_atom_site_label_2
_geom_angle_atom_site_label_3
_geom_angle
O4 Ru N1 78.56(8)
O4 Ru S3 90.48(5)
N1 Ru S3 91.72(6)
O4 Ru S2 177.08(5)
N1 Ru S2 98.56(6)
S3 Ru S2 90.06(3)
O4 Ru S1 89.60(5)
N1 Ru S1 165.10(6)
S3 Ru S1 97.44(3)
S2 Ru S1 93.18(3)
O4 Ru Cl1 85.85(5)
N1 Ru Cl1 84.20(6)
S3 Ru Cl1 174.98(3)
S2 Ru Cl1 93.43(3)
S1 Ru Cl1 85.97(3)
C1 N1 C5 119.0(2)
C1 N1 Ru 128.65(19)
C5 N1 Ru 112.11(18)
C6 O4 Ru 116.10(18)
N1 C1 C2 121.9(3)
C3 C2 C1 119.4(3)
C2 C3 C4 119.0(3)
C3 C4 C5 119.9(3)
N1 C5 C4 120.8(3)
N1 C5 C6 117.1(2)
C4 C5 C6 122.2(3)
O5 C6 O4 125.2(3)
O5 C6 C5 120.0(3)
O4 C6 C5 114.8(3)
O1 S1 C8 107.38(14)
O1 S1 C7 105.59(13)
C8 S1 C7 99.58(15)
O1 S1 Ru 117.92(8)
C8 S1 Ru 106.99(10)
C7 S1 Ru 117.47(10)
O2 S2 C9 106.83(14)
O2 S2 C10 105.77(14)
C9 S2 C10 98.85(15)
O2 S2 Ru 114.96(9)
C9 S2 Ru 113.27(11)
C10 S2 Ru 115.59(10)
O3 S3 C12 107.46(14)
O3 S3 C11 106.91(14)
C12 S3 C11 99.02(15)
O3 S3 Ru 118.09(9)
C12 S3 Ru 111.22(11)
C11 S3 Ru 112.33(10)

loop_
_geom_bond_atom_site_label_1
_geom_bond_atom_site_label_2
_geom_bond_distance
Ru O4 2.0874(18)
Ru N1 2.122(2)
Ru S3 2.2537(8)
Ru S2 2.2778(8)
Ru S1 2.2907(8)
Ru Cl1 2.4269(8)
N1 C1 1.344(3)
N1 C5 1.347(3)
O4 C6 1.293(3)
O5 C6 1.222(3)
C1 C2 1.381(4)
C2 C3 1.365(4)
C3 C4 1.373(4)
C4 C5 1.387(4)
C5 C6 1.506(4)
S1 O1 1.4791(19)
S1 C8 1.771(3)
S1 C7 1.783(3)
S2 O2 1.481(2)
S2 C9 1.775(3)
S2 C10 1.782(3)
S3 O3 1.477(2)
S3 C12 1.779(3)
S3 C11 1.779(3)

loop_
_geom_torsion_atom_site_label_1
_geom_torsion_atom_site_label_2
_geom_torsion_atom_site_label_3
_geom_torsion_atom_site_label_4
_geom_torsion
O4 Ru N1 C1 -178.9(2)
S3 Ru N1 C1 -88.8(2)
S2 Ru N1 C1 1.6(2)
S1 Ru N1 C1 143.2(2)
Cl1 Ru N1 C1 94.2(2)
O4 Ru N1 C5 6.67(16)
S3 Ru N1 C5 96.81(16)
S2 Ru N1 C5 -172.87(15)
S1 Ru N1 C5 -31.3(3)
Cl1 Ru N1 C5 -80.26(16)
N1 Ru O4 C6 -10.85(19)
S3 Ru O4 C6 -102.50(19)
S2 Ru O4 C6 -1.9(12)
S1 Ru O4 C6 160.06(19)
Cl1 Ru O4 C6 74.07(19)
C5 N1 C1 C2 -1.1(4)
Ru N1 C1 C2 -175.16(19)
N1 C1 C2 C3 0.0(4)
C1 C2 C3 C4 -0.3(4)
C2 C3 C4 C5 1.6(5)
C1 N1 C5 C4 2.4(4)
Ru N1 C5 C4 177.4(2)
C1 N1 C5 C6 -177.5(2)
Ru N1 C5 C6 -2.5(3)
C3 C4 C5 N1 -2.7(4)
C3 C4 C5 C6 177.2(3)
Ru O4 C6 O5 -166.2(2)
Ru O4 C6 C5 12.5(3)
N1 C5 C6 O5 172.2(3)
C4 C5 C6 O5 -7.7(4)
N1 C5 C6 O4 -6.6(4)
C4 C5 C6 O4 173.5(3)
O4 Ru S1 O1 -143.16(11)
N1 Ru S1 O1 -106.1(2)
S3 Ru S1 O1 126.41(10)
S2 Ru S1 O1 35.93(10)
Cl1 Ru S1 O1 -57.29(10)
O4 Ru S1 C8 -22.14(12)
N1 Ru S1 C8 14.9(3)
S3 Ru S1 C8 -112.57(11)
S2 Ru S1 C8 156.95(11)
Cl1 Ru S1 C8 63.73(11)
O4 Ru S1 C7 88.65(13)
N1 Ru S1 C7 125.7(2)
S3 Ru S1 C7 -1.77(12)
S2 Ru S1 C7 -92.25(12)
Cl1 Ru S1 C7 174.53(12)
O4 Ru S2 O2 -43.9(11)
N1 Ru S2 O2 -35.03(11)
S3 Ru S2 O2 56.71(9)
S1 Ru S2 O2 154.17(9)
Cl1 Ru S2 O2 -119.68(9)
O4 Ru S2 C9 79.3(11)
N1 Ru S2 C9 88.18(13)
S3 Ru S2 C9 179.92(12)
S1 Ru S2 C9 -82.62(12)
Cl1 Ru S2 C9 3.53(12)
O4 Ru S2 C10 -167.6(11)
N1 Ru S2 C10 -158.77(13)
S3 Ru S2 C10 -67.03(13)
S1 Ru S2 C10 30.43(12)
Cl1 Ru S2 C10 116.58(13)
O4 Ru S3 O3 -136.02(12)
N1 Ru S3 O3 145.41(12)
S2 Ru S3 O3 46.85(11)
S1 Ru S3 O3 -46.37(11)
Cl1 Ru S3 O3 -179(54)
O4 Ru S3 C12 -11.13(13)
N1 Ru S3 C12 -89.69(13)
S2 Ru S3 C12 171.74(12)
S1 Ru S3 C12 78.53(12)
Cl1 Ru S3 C12 -54.1(3)
O4 Ru S3 C11 98.83(13)
N1 Ru S3 C11 20.26(14)
S2 Ru S3 C11 -78.30(13)
S1 Ru S3 C11 -171.52(12)
Cl1 Ru S3 C11 55.8(3)
